data_7013140
loop_
_publ_author_name
'Clint A. Sharrad'
'Stefan R. L\"uthi'
'Lawrence R. Gahan'

_publ_section_title
;
 Embracing ligands. A synthetic strategy towards new
 nitrogen--thioether multidentate ligands and characterization of the
 cobalt(III) complexes
;
_journal_issue 19
_journal_name_full 'Dalton Trans.'
_journal_page_first 3693
_journal_page_last 3703
_journal_paper_doi 10.1039/b304914k
_journal_year 2003
_chemical_formula_sum 'C22 H46 Cl3 Co N4 O14 S2'
_chemical_formula_weight 820.03
_chemical_name_common (Co(Me6docosadieneN4S2))(ClO4)3.2H2O
_space_group_IT_number 14
_symmetry_cell_setting monoclinic
_symmetry_space_group_name_Hall '-P 2ybc'
_symmetry_space_group_name_H-M 'P 1 21/c 1'
_atom_sites_solution_hydrogens geom
_atom_sites_solution_primary direct
_atom_sites_solution_secondary difmap
_audit_creation_date 2003-07-30T11:08:29-00:00
_audit_creation_method 'WinGX routine CIF_UPDATE'
_cell_angle_alpha 90
_cell_angle_beta 94.70(1)
_cell_angle_gamma 90
_cell_formula_units_Z 4
_cell_length_a 12.700(1)
_cell_length_b 16.637(1)
_cell_length_c 16.102(2)
_cell_measurement_reflns_used 25
_cell_measurement_temperature 293(2)
_cell_volume 3390.7(5)
_computing_cell_refinement SET4
_computing_data_collection CAD4
_computing_data_reduction XTAL3.2
_computing_molecular_graphics 'ORTEP-3 for Windows (Farrugia, 1997)'
_computing_publication_material 'WinGX publication routines (Farrugia, 1999)'
_computing_structure_refinement 'SHELXL-97 (Sheldrick, 1997)'
_computing_structure_solution 'SHELXS-86 (Shledrick, 1990)'
_diffrn_ambient_temperature 293(2)
_diffrn_measured_fraction_theta_full 0.998
_diffrn_measured_fraction_theta_max 0.998
_diffrn_measurement_device CAD4
_diffrn_measurement_method 'omega-2theta scans'
_diffrn_radiation_monochromator graphite
_diffrn_radiation_type MoK\a
_diffrn_radiation_wavelength 0.71073
_diffrn_reflns_av_R_equivalents 0.1436
_diffrn_reflns_av_unetI/netI 0.4322
_diffrn_reflns_limit_h_max 15
_diffrn_reflns_limit_h_min 0
_diffrn_reflns_limit_k_max 19
_diffrn_reflns_limit_k_min 0
_diffrn_reflns_limit_l_max 19
_diffrn_reflns_limit_l_min -19
_diffrn_reflns_number 6232
_diffrn_reflns_theta_full 24.98
_diffrn_reflns_theta_max 24.98
_diffrn_reflns_theta_min 1.61
_diffrn_standards_decay_% 'less than 5 %'
_exptl_absorpt_coefficient_mu 0.935
_exptl_absorpt_correction_type psiscans
_exptl_crystal_colour purple
_exptl_crystal_density_diffrn 1.606
_exptl_crystal_density_method 'not measured'
_exptl_crystal_description prism
_exptl_crystal_F_000 1712
_exptl_crystal_size_max 0.2
_exptl_crystal_size_mid 0.1
_exptl_crystal_size_min 0.07
_refine_diff_density_max 0.508
_refine_diff_density_min -0.754
_refine_diff_density_rms 0.111
_refine_ls_extinction_method none
_refine_ls_goodness_of_fit_ref 0.942
_refine_ls_hydrogen_treatment constr
_refine_ls_matrix_type full
_refine_ls_number_parameters 413
_refine_ls_number_reflns 5947
_refine_ls_number_restraints 0
_refine_ls_restrained_S_all 0.942
_refine_ls_R_factor_all 0.3422
_refine_ls_R_factor_obs 0.068
_refine_ls_shift/su_max 0
_refine_ls_shift/su_mean 0
_refine_ls_structure_factor_coef Fsqd
_refine_ls_weighting_details 'calc w=1/[\s^2^(Fo^2^)+(0.0547P)^2^+0.0000P] where P=(Fo^2^+2Fc^2^)/3'
_refine_ls_weighting_scheme calc
_refine_ls_wR_factor_all 0.1961
_refine_ls_wR_factor_obs 0.1205
_reflns_number_gt 1539
_reflns_number_total 5947
_reflns_threshold_expression >2sigma(I)
_cod_data_source_file b304914k.txt
_cod_data_source_block 1753cs14
_cod_original_cell_volume 3390.8(5)
_cod_original_sg_symbol_H-M P21/c
_cod_database_code 7013140

loop_
_symmetry_equiv_pos_as_xyz
'x, y, z'
'-x, y+1/2, -z+1/2'
'-x, -y, -z'
'x, -y-1/2, z-1/2'

loop_
_atom_site_label
_atom_site_type_symbol
_atom_site_fract_x
_atom_site_fract_y
_atom_site_fract_z
_atom_site_U_iso_or_equiv
_atom_site_adp_type
_atom_site_occupancy
_atom_site_symmetry_multiplicity
_atom_site_calc_flag
_atom_site_refinement_flags
_atom_site_disorder_assembly
_atom_site_disorder_group
Co1 Co 0.26456(11) 0.51625(8) 0.25029(10) 0.0286(5) Uani 1 1 d . . .
S1 S 0.3235(2) 0.38990(18) 0.23683(18) 0.0349(8) Uani 1 1 d . . .
S2 S 0.1294(2) 0.46347(17) 0.31107(19) 0.0370(9) Uani 1 1 d . . .
N3 N 0.3673(7) 0.5214(6) 0.3502(5) 0.036(3) Uani 1 1 d . . .
H3 H 0.4008 0.4731 0.3487 0.043 Uiso 1 1 calc R . .
N2 N 0.1681(7) 0.5188(6) 0.1464(6) 0.036(3) Uani 1 1 d . . .
N4 N 0.2098(7) 0.6235(5) 0.2877(5) 0.032(3) Uani 1 1 d . . .
H4 H 0.2547 0.6594 0.2665 0.038 Uiso 1 1 calc R . .
N1 N 0.3798(8) 0.5435(6) 0.1750(6) 0.040(3) Uani 1 1 d . . .
C4 C 0.3579(9) 0.5197(7) 0.0856(7) 0.042(3) Uani 1 1 d . . .
H4A H 0.4247 0.5154 0.0606 0.05 Uiso 1 1 calc R . .
H4B H 0.3175 0.5622 0.0567 0.05 Uiso 1 1 calc R . .
C19 C 0.3213(9) 0.5189(7) 0.4324(7) 0.047(3) Uani 1 1 d . . .
H19A H 0.3724 0.5408 0.4745 0.056 Uiso 1 1 calc R . .
H19B H 0.3088 0.4633 0.4468 0.056 Uiso 1 1 calc R . .
C18 C 0.1231(9) 0.5117(7) 0.4099(7) 0.040(3) Uani 1 1 d . . .
H18A H 0.0596 0.5442 0.4084 0.048 Uiso 1 1 calc R . .
H18B H 0.118 0.4709 0.4524 0.048 Uiso 1 1 calc R . .
C3 C 0.3438(9) 0.3731(7) 0.1294(7) 0.042(3) Uani 1 1 d . . .
H3A H 0.419 0.3685 0.1237 0.05 Uiso 1 1 calc R . .
H3B H 0.3111 0.3225 0.1119 0.05 Uiso 1 1 calc R . .
C5 C 0.1820(9) 0.4538(7) 0.0853(7) 0.042(3) Uani 1 1 d . . .
H5A H 0.1435 0.4674 0.0327 0.05 Uiso 1 1 calc R . .
H5B H 0.1526 0.4043 0.1053 0.05 Uiso 1 1 calc R . .
C20 C 0.2224(9) 0.6406(7) 0.3796(6) 0.039(3) Uani 1 1 d . . .
H20A H 0.1667 0.6769 0.3934 0.047 Uiso 1 1 calc R . .
H20B H 0.2893 0.6678 0.3927 0.047 Uiso 1 1 calc R . .
C21 C 0.2190(9) 0.5652(7) 0.4342(6) 0.031(3) Uani 1 1 d . . .
C6 C 0.2136(9) 0.3262(6) 0.2597(7) 0.040(3) Uani 1 1 d . . .
H6A H 0.1599 0.3258 0.2133 0.048 Uiso 1 1 calc R . .
H6B H 0.2373 0.2715 0.2706 0.048 Uiso 1 1 calc R . .
C15 C 0.1705(9) 0.3619(6) 0.3360(8) 0.045(4) Uani 1 1 d . . .
H15A H 0.2244 0.3619 0.3823 0.054 Uiso 1 1 calc R . .
H15B H 0.1108 0.3305 0.3517 0.054 Uiso 1 1 calc R . .
C16 C 0.4521(10) 0.5770(9) 0.3484(8) 0.067(5) Uani 1 1 d . . .
H16A H 0.4932 0.5743 0.4019 0.081 Uiso 1 1 calc R . .
H16B H 0.4219 0.6305 0.3436 0.081 Uiso 1 1 calc R . .
C2 C 0.2979(10) 0.4408(7) 0.0716(7) 0.036(3) Uani 1 1 d . . .
C17 C 0.1077(11) 0.6505(8) 0.2533(8) 0.066(5) Uani 1 1 d . . .
H17A H 0.0982 0.705 0.2727 0.079 Uiso 1 1 calc R . .
H17B H 0.055 0.6176 0.2773 0.079 Uiso 1 1 calc R . .
C8 C 0.1125(11) 0.5751(10) 0.1190(8) 0.076(5) Uani 1 1 d . . .
H8 H 0.0852 0.57 0.0638 0.091 Uiso 1 1 calc R . .
C7 C 0.4773(12) 0.5526(8) 0.1985(8) 0.059(4) Uani 1 1 d . . .
H7 H 0.5238 0.549 0.1569 0.071 Uiso 1 1 calc R . .
C10 C 0.0830(11) 0.6504(8) 0.1618(7) 0.050(4) Uani 1 1 d . . .
C9 C 0.5254(10) 0.5681(8) 0.2830(8) 0.042(3) Uani 1 1 d . . .
C22 C 0.2082(10) 0.5941(8) 0.5239(7) 0.063(4) Uani 1 1 d . . .
H22A H 0.1435 0.6237 0.5259 0.094 Uiso 1 1 calc R . .
H22B H 0.2669 0.6282 0.5414 0.094 Uiso 1 1 calc R . .
H22C H 0.2076 0.5485 0.5604 0.094 Uiso 1 1 calc R . .
C1 C 0.3084(9) 0.4127(8) -0.0197(7) 0.059(4) Uani 1 1 d . . .
H1A H 0.3816 0.4046 -0.0281 0.088 Uiso 1 1 calc R . .
H1B H 0.2794 0.4531 -0.0576 0.088 Uiso 1 1 calc R . .
H1C H 0.2706 0.3632 -0.0296 0.088 Uiso 1 1 calc R . .
C14 C -0.0375(11) 0.6565(8) 0.1464(9) 0.081(5) Uani 1 1 d . . .
H14A H -0.057 0.6566 0.0875 0.121 Uiso 1 1 calc R . .
H14B H -0.0612 0.7054 0.1704 0.121 Uiso 1 1 calc R . .
H14C H -0.0696 0.6114 0.1715 0.121 Uiso 1 1 calc R . .
C11 C 0.6050(12) 0.5017(10) 0.3042(9) 0.112(7) Uani 1 1 d . . .
H11A H 0.638 0.5101 0.3593 0.167 Uiso 1 1 calc R . .
H11B H 0.6579 0.5023 0.2648 0.167 Uiso 1 1 calc R . .
H11C H 0.5696 0.4507 0.3018 0.167 Uiso 1 1 calc R . .
C12 C 0.5910(13) 0.6471(9) 0.2807(8) 0.103(6) Uani 1 1 d . . .
H12A H 0.6233 0.6585 0.3354 0.155 Uiso 1 1 calc R . .
H12B H 0.5453 0.6907 0.2625 0.155 Uiso 1 1 calc R . .
H12C H 0.6449 0.6407 0.2427 0.155 Uiso 1 1 calc R . .
C13 C 0.1357(13) 0.7196(10) 0.1214(8) 0.114(7) Uani 1 1 d . . .
H13A H 0.1183 0.718 0.0622 0.171 Uiso 1 1 calc R . .
H13B H 0.2109 0.7156 0.1329 0.171 Uiso 1 1 calc R . .
H13C H 0.1114 0.7693 0.1432 0.171 Uiso 1 1 calc R . .
Cl1 Cl 0.1304(3) 0.3243(2) 0.5697(2) 0.0540(10) Uani 1 1 d . . .
O1 O 0.0420(7) 0.3458(6) 0.5151(7) 0.088(3) Uani 1 1 d . . .
O2 O 0.2203(8) 0.3661(7) 0.5474(7) 0.116(4) Uani 1 1 d . . .
O3 O 0.1526(11) 0.2449(7) 0.5596(8) 0.149(6) Uani 1 1 d . . .
O4 O 0.1165(11) 0.3368(8) 0.6517(7) 0.146(6) Uani 1 1 d . . .
Cl2 Cl -0.1186(3) 0.3943(3) 0.1466(3) 0.0698(12) Uani 1 1 d . . .
O5 O -0.0481(10) 0.3481(7) 0.1929(8) 0.134(5) Uani 1 1 d . . .
O6 O -0.1786(11) 0.3466(9) 0.0890(11) 0.189(7) Uani 1 1 d . . .
O7 O -0.1861(13) 0.4312(11) 0.1906(10) 0.218(9) Uani 1 1 d . . .
O8 O -0.0627(10) 0.4487(7) 0.1029(8) 0.136(5) Uani 1 1 d . . .
Cl3 Cl 0.4882(4) 0.2863(3) 0.4392(3) 0.0701(12) Uani 1 1 d . . .
O9 O 0.5047(12) 0.2660(7) 0.5222(7) 0.158(6) Uani 1 1 d . A .
O10 O 0.370(3) 0.273(2) 0.411(2) 0.062(12) Uiso 0.35(4) 1 d P A 1
O11 O 0.550(3) 0.228(2) 0.411(2) 0.078(14) Uiso 0.35(4) 1 d P A 1
O12 O 0.534(4) 0.348(3) 0.408(3) 0.113(18) Uiso 0.35(4) 1 d P A 1
O10' O 0.580(2) 0.264(2) 0.3962(18) 0.168(12) Uiso 0.65(4) 1 d P A 2
O11' O 0.4054(19) 0.2492(14) 0.3941(14) 0.097(8) Uiso 0.65(4) 1 d P A 2
O12' O 0.4784(15) 0.3735(10) 0.4365(10) 0.066(8) Uiso 0.65(4) 1 d P A 2
O13 O -0.4030(8) 0.3792(8) 0.0954(7) 0.124(4) Uani 1 1 d . . .
O14 O 0.3531(10) 0.7599(7) 0.2589(7) 0.130(5) Uani 1 1 d . . .

loop_
_atom_site_aniso_label
_atom_site_aniso_U_11
_atom_site_aniso_U_22
_atom_site_aniso_U_33
_atom_site_aniso_U_23
_atom_site_aniso_U_13
_atom_site_aniso_U_12
Co1 0.0286(11) 0.0264(8) 0.0307(9) -0.0014(9) 0.0021(8) -0.0019(9)
S1 0.034(2) 0.036(2) 0.036(2) -0.0001(16) 0.0063(16) 0.0036(17)
S2 0.033(2) 0.033(2) 0.046(2) 0.0002(16) 0.0086(17) -0.0026(15)
N3 0.041(6) 0.028(6) 0.038(7) -0.005(5) 0.002(5) -0.013(6)
N2 0.026(6) 0.041(7) 0.041(7) -0.009(6) -0.007(5) 0.002(6)
N4 0.047(7) 0.014(5) 0.037(7) 0.005(4) 0.013(5) 0.000(5)
N1 0.043(7) 0.042(7) 0.033(7) 0.011(5) -0.010(6) -0.004(6)
C4 0.049(8) 0.050(8) 0.026(8) -0.002(7) -0.002(6) 0.003(8)
C19 0.045(8) 0.044(8) 0.052(9) 0.011(8) 0.012(7) -0.008(8)
C18 0.043(8) 0.042(8) 0.036(8) -0.007(6) 0.005(6) -0.003(7)
C3 0.028(8) 0.062(9) 0.035(8) -0.016(7) 0.003(6) -0.004(7)
C5 0.037(9) 0.047(8) 0.042(8) -0.019(7) -0.002(7) -0.001(7)
C20 0.046(9) 0.053(8) 0.018(7) -0.010(6) -0.007(6) -0.006(7)
C21 0.041(9) 0.043(8) 0.011(7) -0.003(6) 0.007(6) 0.014(7)
C6 0.046(9) 0.021(6) 0.053(9) -0.020(7) 0.015(7) -0.002(6)
C15 0.028(8) 0.038(8) 0.070(10) 0.008(7) 0.014(7) -0.011(6)
C16 0.041(9) 0.111(13) 0.050(10) -0.029(9) 0.005(8) -0.043(9)
C2 0.047(9) 0.041(8) 0.021(8) -0.016(6) 0.009(7) -0.001(7)
C17 0.082(12) 0.050(9) 0.063(11) -0.014(8) -0.012(9) 0.045(8)
C8 0.088(13) 0.109(14) 0.026(9) -0.033(9) -0.027(8) 0.050(11)
C7 0.060(11) 0.092(12) 0.028(9) -0.013(8) 0.011(8) -0.028(9)
C10 0.073(11) 0.055(9) 0.016(8) 0.006(7) -0.017(7) 0.023(8)
C9 0.030(9) 0.056(9) 0.041(9) -0.002(7) 0.011(7) -0.022(7)
C22 0.078(11) 0.067(10) 0.045(10) 0.002(8) 0.009(8) 0.021(9)
C1 0.062(10) 0.074(11) 0.041(9) -0.013(8) 0.012(8) 0.007(8)
C14 0.074(12) 0.065(11) 0.100(13) -0.011(10) -0.015(10) 0.026(9)
C11 0.105(13) 0.161(18) 0.070(12) 0.034(12) 0.020(10) 0.083(14)
C12 0.159(17) 0.094(13) 0.052(10) 0.017(9) -0.024(11) -0.074(12)
C13 0.172(18) 0.140(16) 0.028(9) 0.031(10) -0.012(10) -0.087(14)
Cl1 0.058(3) 0.053(2) 0.051(3) 0.007(2) 0.006(2) 0.011(2)
O1 0.044(7) 0.092(8) 0.124(10) 0.016(7) -0.009(7) 0.014(6)
O2 0.081(9) 0.164(12) 0.101(9) 0.033(8) -0.004(7) -0.055(9)
O3 0.236(17) 0.068(9) 0.140(13) 0.008(8) -0.004(11) 0.056(10)
O4 0.171(13) 0.215(15) 0.059(8) -0.025(9) 0.047(9) -0.018(11)
Cl2 0.047(3) 0.065(3) 0.097(4) 0.000(3) 0.001(3) -0.006(3)
O5 0.130(11) 0.088(9) 0.173(13) 0.050(9) -0.050(10) -0.011(8)
O6 0.135(13) 0.187(16) 0.235(18) -0.049(14) -0.053(13) -0.037(11)
O7 0.187(16) 0.30(2) 0.182(16) -0.046(15) 0.107(13) 0.090(16)
O8 0.142(12) 0.105(10) 0.159(13) 0.032(9) -0.008(10) -0.061(9)
Cl3 0.086(4) 0.062(3) 0.060(3) -0.001(2) -0.003(3) -0.011(3)
O9 0.295(18) 0.107(10) 0.063(9) 0.005(8) -0.035(11) 0.019(11)
O13 0.078(8) 0.157(11) 0.143(11) -0.044(9) 0.036(8) -0.013(8)
O14 0.165(12) 0.099(9) 0.129(11) 0.018(8) 0.022(9) -0.042(8)

loop_
_atom_type_symbol
_atom_type_description
_atom_type_scat_dispersion_real
_atom_type_scat_dispersion_imag
_atom_type_scat_source
C C 0.0033 0.0016 'International Tables Vol C Tables 4.2.6.8 and 6.1.1.4'
H H 0 0 'International Tables Vol C Tables 4.2.6.8 and 6.1.1.4'
N N 0.0061 0.0033 'International Tables Vol C Tables 4.2.6.8 and 6.1.1.4'
Co Co 0.3494 0.9721 'International Tables Vol C Tables 4.2.6.8 and 6.1.1.4'
S S 0.1246 0.1234 'International Tables Vol C Tables 4.2.6.8 and 6.1.1.4'
O O 0.0106 0.006 'International Tables Vol C Tables 4.2.6.8 and 6.1.1.4'
Cl Cl 0.1484 0.1585 'International Tables Vol C Tables 4.2.6.8 and 6.1.1.4'

loop_
_geom_angle_atom_site_label_1
_geom_angle_atom_site_label_2
_geom_angle_atom_site_label_3
_geom_angle
_geom_angle_site_symmetry_1
_geom_angle_site_symmetry_3
_geom_angle_publ_flag
N3 Co1 N2 175.2(4) . . ?
N3 Co1 N4 86.6(4) . . ?
N2 Co1 N4 91.6(4) . . ?
N3 Co1 N1 90.9(4) . . ?
N2 Co1 N1 85.3(4) . . ?
N4 Co1 N1 105.2(4) . . ?
N3 Co1 S2 98.0(3) . . ?
N2 Co1 S2 86.2(3) . . ?
N4 Co1 S2 85.5(3) . . ?
N1 Co1 S2 166.5(3) . . ?
N3 Co1 S1 85.2(3) . . ?
N2 Co1 S1 97.2(3) . . ?
N4 Co1 S1 168.0(3) . . ?
N1 Co1 S1 83.6(3) . . ?
S2 Co1 S1 87.04(12) . . ?
C3 S1 C6 106.2(5) . . ?
C3 S1 Co1 108.3(4) . . ?
C6 S1 Co1 105.0(3) . . ?
C18 S2 C15 104.8(6) . . ?
C18 S2 Co1 107.9(4) . . ?
C15 S2 Co1 104.4(4) . . ?
C16 N3 C19 112.9(9) . . ?
C16 N3 Co1 117.3(8) . . ?
C19 N3 Co1 116.0(7) . . ?
C8 N2 C5 114.4(10) . . ?
C8 N2 Co1 127.8(9) . . ?
C5 N2 Co1 116.3(8) . . ?
C17 N4 C20 109.9(9) . . ?
C17 N4 Co1 118.7(7) . . ?
C20 N4 Co1 116.6(7) . . ?
C7 N1 C4 114.5(10) . . ?
C7 N1 Co1 125.6(9) . . ?
C4 N1 Co1 115.5(7) . . ?
N1 C4 C2 114.8(9) . . ?
N3 C19 C21 113.8(9) . . ?
C21 C18 S2 113.2(7) . . ?
C2 C3 S1 113.0(8) . . ?
N2 C5 C2 111.6(9) . . ?
N4 C20 C21 113.8(9) . . ?
C19 C21 C18 111.4(9) . . ?
C19 C21 C20 109.9(9) . . ?
C18 C21 C20 112.9(9) . . ?
C19 C21 C22 108.6(10) . . ?
C18 C21 C22 106.9(9) . . ?
C20 C21 C22 106.9(9) . . ?
C15 C6 S1 105.8(7) . . ?
C6 C15 S2 107.8(8) . . ?
N3 C16 C9 118.3(11) . . ?
C5 C2 C4 109.5(9) . . ?
C5 C2 C3 109.8(10) . . ?
C4 C2 C3 112.3(10) . . ?
C5 C2 C1 109.7(10) . . ?
C4 C2 C1 108.4(10) . . ?
C3 C2 C1 107.0(9) . . ?
N4 C17 C10 119.5(11) . . ?
N2 C8 C10 129.1(12) . . ?
N1 C7 C9 128.0(12) . . ?
C17 C10 C8 114.8(11) . . ?
C17 C10 C13 111.3(12) . . ?
C8 C10 C13 107.7(12) . . ?
C17 C10 C14 106.7(11) . . ?
C8 C10 C14 105.4(12) . . ?
C13 C10 C14 110.6(12) . . ?
C7 C9 C16 116.2(11) . . ?
C7 C9 C11 107.4(12) . . ?
C16 C9 C11 111.3(12) . . ?
C7 C9 C12 107.9(10) . . ?
C16 C9 C12 107.7(11) . . ?
C11 C9 C12 105.8(12) . . ?
O4 Cl1 O3 108.0(8) . . ?
O4 Cl1 O2 110.1(8) . . ?
O3 Cl1 O2 105.6(8) . . ?
O4 Cl1 O1 113.8(8) . . ?
O3 Cl1 O1 109.4(8) . . ?
O2 Cl1 O1 109.6(6) . . ?
O7 Cl2 O5 113.6(11) . . ?
O7 Cl2 O8 110.8(10) . . ?
O5 Cl2 O8 107.9(8) . . ?
O7 Cl2 O6 106.3(11) . . ?
O5 Cl2 O6 110.0(9) . . ?
O8 Cl2 O6 108.1(9) . . ?
O12 Cl3 O11 98(3) . . ?
O12 Cl3 O11' 119.5(18) . . ?
O11 Cl3 O11' 86.6(16) . . ?
O12 Cl3 O9 122.5(18) . . ?
O11 Cl3 O9 95.7(16) . . ?
O11' Cl3 O9 116.8(11) . . ?
O12 Cl3 O10' 67(2) . . ?
O11 Cl3 O10' 31.1(16) . . ?
O11' Cl3 O10' 103.8(15) . . ?
O9 Cl3 O10' 109.6(13) . . ?
O12 Cl3 O12' 41(2) . . ?
O11 Cl3 O12' 139.3(18) . . ?
O11' Cl3 O12' 111.8(11) . . ?
O9 Cl3 O12' 106.3(9) . . ?
O10' Cl3 O12' 108.3(14) . . ?
O12 Cl3 O10 117(2) . . ?
O11 Cl3 O10 112.4(19) . . ?
O11' Cl3 O10 26.1(13) . . ?
O9 Cl3 O10 108.4(14) . . ?
O10' Cl3 O10 128.4(17) . . ?
O12' Cl3 O10 92.9(13) . . ?

loop_
_geom_bond_atom_site_label_1
_geom_bond_atom_site_label_2
_geom_bond_distance
_geom_bond_site_symmetry_2
_geom_bond_publ_flag
Co1 N3 1.989(9) . ?
Co1 N2 1.991(9) . ?
Co1 N4 2.025(8) . ?
Co1 N1 2.026(10) . ?
Co1 S2 2.225(3) . ?
Co1 S1 2.248(3) . ?
S1 C3 1.791(11) . ?
S1 C6 1.815(10) . ?
S2 C18 1.790(11) . ?
S2 C15 1.804(11) . ?
N3 C16 1.422(13) . ?
N3 C19 1.490(12) . ?
N2 C8 1.232(14) . ?
N2 C5 1.483(12) . ?
N4 C17 1.439(14) . ?
N4 C20 1.504(12) . ?
N1 C7 1.274(14) . ?
N1 C4 1.498(13) . ?
C4 C2 1.526(14) . ?
C19 C21 1.514(14) . ?
C18 C21 1.533(14) . ?
C3 C2 1.545(15) . ?
C5 C2 1.522(14) . ?
C20 C21 1.535(14) . ?
C21 C22 1.539(14) . ?
C6 C15 1.507(13) . ?
C16 C9 1.470(14) . ?
C2 C1 1.559(14) . ?
C17 C10 1.481(15) . ?
C8 C10 1.492(16) . ?
C7 C9 1.469(15) . ?
C10 C13 1.506(17) . ?
C10 C14 1.533(16) . ?
C9 C11 1.517(16) . ?
C9 C12 1.558(15) . ?
Cl1 O4 1.362(10) . ?
Cl1 O3 1.363(11) . ?
Cl1 O2 1.409(10) . ?
Cl1 O1 1.414(9) . ?
Cl2 O7 1.309(12) . ?
Cl2 O5 1.357(12) . ?
Cl2 O8 1.378(11) . ?
Cl2 O6 1.397(14) . ?
Cl3 O12 1.30(4) . ?
Cl3 O11 1.36(3) . ?
Cl3 O11' 1.37(2) . ?
Cl3 O9 1.378(11) . ?
Cl3 O10' 1.45(3) . ?
Cl3 O12' 1.456(17) . ?
Cl3 O10 1.55(3) . ?

loop_
_geom_torsion_atom_site_label_1
_geom_torsion_atom_site_label_2
_geom_torsion_atom_site_label_3
_geom_torsion_atom_site_label_4
_geom_torsion
_geom_torsion_site_symmetry_1
_geom_torsion_site_symmetry_2
_geom_torsion_site_symmetry_3
_geom_torsion_site_symmetry_4
_geom_torsion_publ_flag
N3 Co1 S1 C3 -135.7(5) . . . . ?
N2 Co1 S1 C3 40.1(5) . . . . ?
N4 Co1 S1 C3 177.4(14) . . . . ?
N1 Co1 S1 C3 -44.3(5) . . . . ?
S2 Co1 S1 C3 125.9(4) . . . . ?
N3 Co1 S1 C6 111.1(5) . . . . ?
N2 Co1 S1 C6 -73.0(5) . . . . ?
N4 Co1 S1 C6 64.2(15) . . . . ?
N1 Co1 S1 C6 -157.4(5) . . . . ?
S2 Co1 S1 C6 12.8(4) . . . . ?
N3 Co1 S2 C18 41.4(5) . . . . ?
N2 Co1 S2 C18 -136.4(5) . . . . ?
N4 Co1 S2 C18 -44.5(5) . . . . ?
N1 Co1 S2 C18 172.4(13) . . . . ?
S1 Co1 S2 C18 126.1(4) . . . . ?
N3 Co1 S2 C15 -69.7(5) . . . . ?
N2 Co1 S2 C15 112.5(5) . . . . ?
N4 Co1 S2 C15 -155.6(5) . . . . ?
N1 Co1 S2 C15 61.3(13) . . . . ?
S1 Co1 S2 C15 15.0(4) . . . . ?
N2 Co1 N3 C16 -5(5) . . . . ?
N4 Co1 N3 C16 -72.9(9) . . . . ?
N1 Co1 N3 C16 32.3(9) . . . . ?
S2 Co1 N3 C16 -157.8(8) . . . . ?
S1 Co1 N3 C16 115.8(8) . . . . ?
N2 Co1 N3 C19 132(5) . . . . ?
N4 Co1 N3 C19 64.8(8) . . . . ?
N1 Co1 N3 C19 170.0(8) . . . . ?
S2 Co1 N3 C19 -20.2(8) . . . . ?
S1 Co1 N3 C19 -106.5(8) . . . . ?
N3 Co1 N2 C8 -58(5) . . . . ?
N4 Co1 N2 C8 8.9(13) . . . . ?
N1 Co1 N2 C8 -96.3(13) . . . . ?
S2 Co1 N2 C8 94.3(12) . . . . ?
S1 Co1 N2 C8 -179.2(12) . . . . ?
N3 Co1 N2 C5 106(5) . . . . ?
N4 Co1 N2 C5 173.6(8) . . . . ?
N1 Co1 N2 C5 68.4(8) . . . . ?
S2 Co1 N2 C5 -101.0(8) . . . . ?
S1 Co1 N2 C5 -14.5(8) . . . . ?
N3 Co1 N4 C17 -163.1(9) . . . . ?
N2 Co1 N4 C17 21.3(9) . . . . ?
N1 Co1 N4 C17 106.9(9) . . . . ?
S2 Co1 N4 C17 -64.7(9) . . . . ?
S1 Co1 N4 C17 -116.3(14) . . . . ?
N3 Co1 N4 C20 -28.0(8) . . . . ?
N2 Co1 N4 C20 156.4(8) . . . . ?
N1 Co1 N4 C20 -118.0(8) . . . . ?
S2 Co1 N4 C20 70.4(7) . . . . ?
S1 Co1 N4 C20 18.8(19) . . . . ?
N3 Co1 N1 C7 3.6(11) . . . . ?
N2 Co1 N1 C7 -179.4(12) . . . . ?
N4 Co1 N1 C7 90.2(11) . . . . ?
S2 Co1 N1 C7 -128.1(13) . . . . ?
S1 Co1 N1 C7 -81.5(11) . . . . ?
N3 Co1 N1 C4 158.6(8) . . . . ?
N2 Co1 N1 C4 -24.3(8) . . . . ?
N4 Co1 N1 C4 -114.7(8) . . . . ?
S2 Co1 N1 C4 26.9(17) . . . . ?
S1 Co1 N1 C4 73.5(7) . . . . ?
C7 N1 C4 C2 121.7(12) . . . . ?
Co1 N1 C4 C2 -36.2(12) . . . . ?
C16 N3 C19 C21 101.4(12) . . . . ?
Co1 N3 C19 C21 -38.2(12) . . . . ?
C15 S2 C18 C21 101.6(9) . . . . ?
Co1 S2 C18 C21 -9.2(9) . . . . ?
C6 S1 C3 C2 101.8(9) . . . . ?
Co1 S1 C3 C2 -10.5(9) . . . . ?
C8 N2 C5 C2 121.0(13) . . . . ?
Co1 N2 C5 C2 -45.8(12) . . . . ?
C17 N4 C20 C21 108.3(11) . . . . ?
Co1 N4 C20 C21 -30.5(12) . . . . ?
N3 C19 C21 C18 90.2(11) . . . . ?
N3 C19 C21 C20 -35.6(13) . . . . ?
N3 C19 C21 C22 -152.2(10) . . . . ?
S2 C18 C21 C19 -55.0(11) . . . . ?
S2 C18 C21 C20 69.1(11) . . . . ?
S2 C18 C21 C22 -173.6(8) . . . . ?
N4 C20 C21 C19 74.5(12) . . . . ?
N4 C20 C21 C18 -50.5(13) . . . . ?
N4 C20 C21 C22 -167.8(9) . . . . ?
C3 S1 C6 C15 -159.1(8) . . . . ?
Co1 S1 C6 C15 -44.4(8) . . . . ?
S1 C6 C15 S2 59.7(9) . . . . ?
C18 S2 C15 C6 -160.7(8) . . . . ?
Co1 S2 C15 C6 -47.4(8) . . . . ?
C19 N3 C16 C9 161.0(12) . . . . ?
Co1 N3 C16 C9 -60.1(14) . . . . ?
N2 C5 C2 C4 -29.3(13) . . . . ?
N2 C5 C2 C3 94.4(11) . . . . ?
N2 C5 C2 C1 -148.3(10) . . . . ?
N1 C4 C2 C5 75.7(12) . . . . ?
N1 C4 C2 C3 -46.5(13) . . . . ?
N1 C4 C2 C1 -164.6(9) . . . . ?
S1 C3 C2 C5 -53.8(11) . . . . ?
S1 C3 C2 C4 68.3(11) . . . . ?
S1 C3 C2 C1 -172.8(8) . . . . ?
C20 N4 C17 C10 171.5(11) . . . . ?
Co1 N4 C17 C10 -50.6(15) . . . . ?
C5 N2 C8 C10 -179.1(13) . . . . ?
Co1 N2 C8 C10 -14(2) . . . . ?
C4 N1 C7 C9 -173.8(12) . . . . ?
Co1 N1 C7 C9 -19(2) . . . . ?
N4 C17 C10 C8 46.5(18) . . . . ?
N4 C17 C10 C13 -76.2(16) . . . . ?
N4 C17 C10 C14 162.9(11) . . . . ?
N2 C8 C10 C17 -12(2) . . . . ?
N2 C8 C10 C13 112.5(17) . . . . ?
N2 C8 C10 C14 -129.4(16) . . . . ?
N1 C7 C9 C16 -2(2) . . . . ?
N1 C7 C9 C11 123.0(15) . . . . ?
N1 C7 C9 C12 -123.4(15) . . . . ?
N3 C16 C9 C7 44.5(18) . . . . ?
N3 C16 C9 C11 -78.9(15) . . . . ?
N3 C16 C9 C12 165.7(12) . . . . ?
